data_7249047
loop_
_publ_author_name
'Darious, Robert Swinton'
'Evangeline, H. Gifta'
'Perdih, Franc'
'Vedha, Swaminathan Angeline'

_publ_section_title
;
 Role of tetrel bonds in the supramolecular architecture of tetranuclear
 Pb(ii)[LL&#x2032;thiophene carboxylate] complexes -- an experimental and
 computational study
;
_journal_issue 30
_journal_name_full CrystEngComm
_journal_page_first 4098
_journal_page_last 4106
_journal_paper_doi 10.1039/D4CE00466C
_journal_volume 26
_journal_year 2024
_chemical_formula_moiety 'C80 H48 Br4 N8 O12 Pb4 S4'
_chemical_formula_sum 'C80 H48 Br4 N8 O12 Pb4 S4'
_chemical_formula_weight 2589.90
_space_group_crystal_system triclinic
_space_group_IT_number 2
_space_group_name_Hall '-P 1'
_space_group_name_H-M_alt 'P -1'
_atom_sites_solution_hydrogens geom
_atom_sites_solution_primary dual
_audit_creation_method SHELXL-2014/7
_audit_update_record
;
2024-06-21 deposited with the CCDC.	2024-07-09 downloaded from the CCDC.
;
_cell_angle_alpha 81.385(4)
_cell_angle_beta 72.679(3)
_cell_angle_gamma 83.705(3)
_cell_formula_units_Z 1
_cell_length_a 11.4897(3)
_cell_length_b 12.2783(5)
_cell_length_c 14.8287(8)
_cell_measurement_reflns_used 5868
_cell_measurement_temperature 293(2)
_cell_measurement_theta_max 74.6620
_cell_measurement_theta_min 3.6040
_cell_volume 1969.85(15)
_computing_cell_refinement 'CrysAlis PRO (Agilent, 2013)'
_computing_data_collection 'CrysAlis PRO (Agilent, 2013)'
_computing_data_reduction 'CrysAlis PRO (Agilent, 2013)'
_computing_structure_refinement 'SHELXL-2014/7 (Sheldrick, 2015)'
_computing_structure_solution 'SHELXL-2014/7 (Sheldrick, 2015)'
_diffrn_ambient_temperature 293(2)
_diffrn_detector_area_resol_mean 10.4933
_diffrn_measured_fraction_theta_full 0.999
_diffrn_measured_fraction_theta_max 0.998
_diffrn_measurement_device_type 'SuperNova, Dual, Cu at zero, Atlas'
_diffrn_measurement_method '\w scans'
_diffrn_radiation_monochromator mirror
_diffrn_radiation_source 'SuperNova (Cu) X-ray Source'
_diffrn_radiation_type CuK\a
_diffrn_radiation_wavelength 1.54184
_diffrn_reflns_av_R_equivalents 0.0677
_diffrn_reflns_av_unetI/netI 0.0810
_diffrn_reflns_Laue_measured_fraction_full 0.999
_diffrn_reflns_Laue_measured_fraction_max 0.998
_diffrn_reflns_limit_h_max 9
_diffrn_reflns_limit_h_min -14
_diffrn_reflns_limit_k_max 14
_diffrn_reflns_limit_k_min -14
_diffrn_reflns_limit_l_max 17
_diffrn_reflns_limit_l_min -18
_diffrn_reflns_number 14644
_diffrn_reflns_point_group_measured_fraction_full 0.999
_diffrn_reflns_point_group_measured_fraction_max 0.998
_diffrn_reflns_theta_full 67.684
_diffrn_reflns_theta_max 70.076
_diffrn_reflns_theta_min 3.146
_exptl_absorpt_coefficient_mu 20.232
_exptl_absorpt_correction_T_max 1.00000
_exptl_absorpt_correction_T_min 0.60237
_exptl_absorpt_correction_type multi-scan
_exptl_absorpt_process_details
;
CrysAlisPro, Agilent Technologies,
Version 1.171.36.28 (release 01-02-2013 CrysAlis171 .NET)
Empirical absorption correction using spherical harmonics,
 implemented in SCALE3 ABSPACK scaling algorithm.
;
_exptl_crystal_colour yellow
_exptl_crystal_density_diffrn 2.183
_exptl_crystal_description prism
_exptl_crystal_F_000 1212
_exptl_crystal_size_max 0.200
_exptl_crystal_size_mid 0.200
_exptl_crystal_size_min 0.100
_refine_diff_density_max 2.346
_refine_diff_density_min -2.380
_refine_diff_density_rms 0.248
_refine_ls_extinction_method none
_refine_ls_goodness_of_fit_ref 1.026
_refine_ls_hydrogen_treatment constr
_refine_ls_matrix_type full
_refine_ls_number_parameters 561
_refine_ls_number_reflns 7463
_refine_ls_number_restraints 40
_refine_ls_restrained_S_all 1.031
_refine_ls_R_factor_all 0.0664
_refine_ls_R_factor_gt 0.0555
_refine_ls_shift/su_max 0.001
_refine_ls_shift/su_mean 0.000
_refine_ls_structure_factor_coef Fsqd
_refine_ls_weighting_details 'w=1/[\s^2^(Fo^2^)+(0.0877P)^2^] where P=(Fo^2^+2Fc^2^)/3'
_refine_ls_weighting_scheme calc
_refine_ls_wR_factor_gt 0.1396
_refine_ls_wR_factor_ref 0.1540
_reflns_Friedel_coverage 0.000
_reflns_number_gt 6088
_reflns_number_total 7463
_reflns_threshold_expression 'I > 2\s(I)'
_cod_data_source_file d4ce00466c3.cif
_cod_data_source_block cu474
_cod_depositor_comments 'Adding full bibliography for 7249047.cif.'
_cod_database_code 7249047
_shelx_shelxl_version_number 2014/7
_shelx_space_group_comment
;
The symmetry employed for this shelxl refinement is uniquely defined
by the following loop, which should always be used as a source of
symmetry information in preference to the above space-group names.
They are only intended as comments.
;
_shelx_estimated_absorpt_t_min 0.107
_shelx_estimated_absorpt_t_max 0.237

loop_
_space_group_symop_operation_xyz
'x, y, z'
'-x, -y, -z'

loop_
_atom_site_label
_atom_site_type_symbol
_atom_site_fract_x
_atom_site_fract_y
_atom_site_fract_z
_atom_site_U_iso_or_equiv
_atom_site_adp_type
_atom_site_occupancy
_atom_site_site_symmetry_order
_atom_site_calc_flag
_atom_site_refinement_flags_posn
_atom_site_refinement_flags_adp
_atom_site_refinement_flags_occupancy
_atom_site_disorder_assembly
_atom_site_disorder_group
Pb1 Pb 0.13125(3) 0.08235(3) 0.02109(2) 0.03510(13) Uani 1 1 d . . . . .
Pb2 Pb -0.02724(3) 0.16354(3) -0.22728(2) 0.03757(13) Uani 1 1 d . . . . .
C1 C 0.1858(8) 0.2898(8) -0.2142(8) 0.043(2) Uani 1 1 d . . . . .
C2 C 0.3042(10) 0.3367(9) -0.2226(9) 0.052(2) Uani 1 1 d . . . . .
S1 S 0.3793(2) 0.4066(3) -0.3291(2) 0.0633(8) Uani 1 1 d . . . . .
C3 C 0.3677(12) 0.3282(12) -0.1565(12) 0.071(3) Uani 1 1 d . U . . .
H3 H 0.3410 0.2914 -0.0952 0.086 Uiso 1 1 calc R U . . .
C4 C 0.4752(14) 0.3802(15) -0.1908(15) 0.084(4) Uani 1 1 d . U . . .
H4 H 0.5285 0.3843 -0.1551 0.101 Uiso 1 1 calc R U . . .
C5 C 0.4935(11) 0.4231(13) -0.2797(16) 0.089(6) Uani 1 1 d . . . . .
Br1A Br 0.6270(7) 0.5018(12) -0.337(4) 0.115(7) Uani 0.58(8) 1 d . . P A 1
Br1B Br 0.617(2) 0.522(3) -0.386(4) 0.120(8) Uani 0.42(8) 1 d . . P A 2
C7 C 0.2051(10) 0.1423(10) 0.2875(8) 0.064(3) Uani 1 1 d D U . . .
C8A C 0.285(3) 0.206(3) 0.307(2) 0.044(7) Uani 0.605(5) 1 d D U P B 1
H8A H 0.3208 0.2621 0.2611 0.053 Uiso 0.605(5) 1 calc R U P B 1
C9A C 0.312(2) 0.188(2) 0.3942(16) 0.065(5) Uani 0.605(5) 1 d D . P B 1
H9A H 0.3704 0.2208 0.4114 0.077 Uiso 0.605(5) 1 calc R U P B 1
C10A C 0.234(3) 0.109(2) 0.4487(17) 0.047(7) Uani 0.605(5) 1 d D . P B 1
S2A S 0.1512(9) 0.0622(10) 0.3868(6) 0.0510(16) Uani 0.605(5) 1 d D . P B 1
Br2A Br 0.2264(3) 0.0469(3) 0.57219(15) 0.0812(9) Uani 0.605(5) 1 d . . P B 1
C8B C 0.139(6) 0.077(7) 0.369(3) 0.07(2) Uani 0.395(5) 1 d D . P B 2
H8B H 0.0786 0.0353 0.3641 0.079 Uiso 0.395(5) 1 calc R U P B 2
C9B C 0.163(3) 0.074(3) 0.4569(18) 0.065(9) Uani 0.395(5) 1 d D . P B 2
H9B H 0.1199 0.0397 0.5161 0.079 Uiso 0.395(5) 1 calc R U P B 2
C10B C 0.265(4) 0.133(5) 0.4348(16) 0.050(12) Uani 0.395(5) 1 d D . P B 2
S2B S 0.3045(13) 0.1909(13) 0.3190(10) 0.057(3) Uani 0.395(5) 1 d D . P B 2
Br2B Br 0.3359(5) 0.1736(6) 0.5201(4) 0.111(2) Uani 0.395(5) 1 d . . P B 2
O1 O 0.1284(8) 0.2397(8) -0.1370(7) 0.065(2) Uani 1 1 d . . . . .
O2 O 0.1500(7) 0.3038(9) -0.2859(6) 0.063(2) Uani 1 1 d . . . . .
O3 O 0.1135(7) 0.0729(7) 0.1923(5) 0.0493(16) Uani 1 1 d . . . . .
O4 O 0.2418(8) 0.2045(8) 0.1268(6) 0.061(2) Uani 1 1 d . . . . .
O5 O -0.0563(5) 0.0086(5) 0.1005(5) 0.0387(13) Uani 1 1 d . . . . .
O6 O -0.1737(6) 0.1246(6) -0.0797(4) 0.0441(16) Uani 1 1 d . . . . .
N1 N -0.0309(6) 0.2278(6) 0.0789(6) 0.0370(15) Uani 1 1 d . . . . .
N2 N -0.1303(7) 0.3336(6) -0.1641(6) 0.0390(16) Uani 1 1 d . . . . .
N3 N -0.2405(7) 0.1716(7) -0.2751(5) 0.0408(17) Uani 1 1 d . . . . .
N4 N -0.0493(7) 0.2832(8) -0.3978(6) 0.0469(19) Uani 1 1 d . . . . .
C6 C 0.1858(9) 0.1408(10) 0.1944(8) 0.051(3) Uani 1 1 d . . . . .
C11 C -0.0178(9) 0.3357(9) 0.0654(9) 0.052(3) Uani 1 1 d . . . . .
H11 H 0.0534 0.3623 0.0226 0.063 Uiso 1 1 calc R U . . .
C12 C -0.1057(11) 0.4098(10) 0.1123(9) 0.056(3) Uani 1 1 d . . . . .
H12 H -0.0925 0.4846 0.1024 0.067 Uiso 1 1 calc R U . . .
C13 C -0.2119(10) 0.3728(10) 0.1734(8) 0.050(2) Uani 1 1 d . . . . .
H13 H -0.2725 0.4224 0.2042 0.060 Uiso 1 1 calc R U . . .
C14 C -0.2293(8) 0.2588(9) 0.1895(7) 0.043(2) Uani 1 1 d . . . . .
C15 C -0.3374(8) 0.2128(9) 0.2541(7) 0.047(2) Uani 1 1 d . . . . .
H15 H -0.4006 0.2580 0.2880 0.056 Uiso 1 1 calc R U . . .
C16 C -0.3452(9) 0.1030(11) 0.2644(8) 0.056(3) Uani 1 1 d . . . . .
H16 H -0.4147 0.0729 0.3067 0.067 Uiso 1 1 calc R U . . .
C17 C -0.2522(9) 0.0315(8) 0.2139(8) 0.048(2) Uani 1 1 d . . . . .
H17 H -0.2624 -0.0439 0.2224 0.057 Uiso 1 1 calc R U . . .
C18 C -0.1452(7) 0.0724(8) 0.1511(7) 0.0382(19) Uani 1 1 d . . . . .
C19 C -0.1358(7) 0.1880(8) 0.1404(6) 0.0352(17) Uani 1 1 d . . . . .
C20 C -0.1031(9) 0.4343(9) -0.2014(8) 0.049(2) Uani 1 1 d . . . . .
H20 H -0.0374 0.4446 -0.2558 0.059 Uiso 1 1 calc R U . . .
C21 C -0.1698(10) 0.5278(9) -0.1622(9) 0.052(2) Uani 1 1 d . . . . .
H21 H -0.1459 0.5983 -0.1887 0.062 Uiso 1 1 calc R U . . .
C22 C -0.2668(11) 0.5142(10) -0.0871(9) 0.055(3) Uani 1 1 d . . . . .
H22 H -0.3119 0.5756 -0.0614 0.066 Uiso 1 1 calc R U . . .
C23 C -0.3029(9) 0.4053(9) -0.0452(8) 0.046(2) Uani 1 1 d . . . . .
C24 C -0.4060(9) 0.3846(11) 0.0337(8) 0.055(3) Uani 1 1 d . . . . .
H24 H -0.4523 0.4420 0.0650 0.066 Uiso 1 1 calc R U . . .
C25 C -0.4364(9) 0.2766(12) 0.0632(8) 0.061(3) Uani 1 1 d . . . . .
H25 H -0.5098 0.2629 0.1097 0.073 Uiso 1 1 calc R U . . .
C26 C -0.3604(10) 0.1866(10) 0.0256(8) 0.056(3) Uani 1 1 d . . . . .
H26 H -0.3826 0.1148 0.0484 0.067 Uiso 1 1 calc R U . . .
C27 C -0.2516(7) 0.2054(8) -0.0459(6) 0.0373(18) Uani 1 1 d . . . . .
C28 C -0.2274(7) 0.3176(8) -0.0858(7) 0.0385(19) Uani 1 1 d . . . . .
C29 C -0.3326(9) 0.1172(9) -0.2166(8) 0.046(2) Uani 1 1 d . . . . .
H29 H -0.3283 0.0898 -0.1556 0.055 Uiso 1 1 calc R U . . .
C30 C -0.4357(10) 0.0990(10) -0.2420(9) 0.054(3) Uani 1 1 d . . . . .
H30 H -0.4990 0.0613 -0.1987 0.065 Uiso 1 1 calc R U . . .
C31 C -0.4418(11) 0.1378(12) -0.3320(9) 0.063(3) Uani 1 1 d . . . . .
H31 H -0.5090 0.1257 -0.3509 0.076 Uiso 1 1 calc R U . . .
C32 C -0.3459(10) 0.1958(9) -0.3954(9) 0.051(2) Uani 1 1 d . . . . .
C33 C -0.2452(9) 0.2107(8) -0.3627(7) 0.044(2) Uani 1 1 d . . . . .
C34 C -0.3477(16) 0.2353(17) -0.4892(12) 0.091(6) Uani 1 1 d . . . . .
H34 H -0.4141 0.2235 -0.5093 0.109 Uiso 1 1 calc R U . . .
C35 C -0.2533(15) 0.2904(16) -0.5508(10) 0.083(5) Uani 1 1 d . . . . .
H35 H -0.2570 0.3186 -0.6118 0.100 Uiso 1 1 calc R U . . .
C36 C -0.1485(12) 0.3050(13) -0.5218(10) 0.069(3) Uani 1 1 d . . . . .
C37 C -0.1455(9) 0.2678(8) -0.4295(7) 0.0421(19) Uani 1 1 d . . . . .
C38 C -0.0488(12) 0.3606(12) -0.5839(8) 0.065(3) Uani 1 1 d . . . . .
H38 H -0.0488 0.3875 -0.6459 0.078 Uiso 1 1 calc R U . . .
C39 C 0.0467(12) 0.3745(12) -0.5526(10) 0.069(4) Uani 1 1 d . . . . .
H39 H 0.1147 0.4085 -0.5934 0.083 Uiso 1 1 calc R U . . .
C40 C 0.0420(10) 0.3365(11) -0.4568(9) 0.060(3) Uani 1 1 d . . . . .
H40 H 0.1061 0.3499 -0.4346 0.072 Uiso 1 1 calc R U . . .

loop_
_atom_site_aniso_label
_atom_site_aniso_U_11
_atom_site_aniso_U_22
_atom_site_aniso_U_33
_atom_site_aniso_U_23
_atom_site_aniso_U_13
_atom_site_aniso_U_12
Pb1 0.03373(19) 0.0323(2) 0.0342(2) -0.00001(14) -0.00398(13) -0.00254(13)
Pb2 0.03621(19) 0.0366(2) 0.0334(2) -0.00202(14) -0.00262(13) 0.00161(13)
C1 0.043(4) 0.031(5) 0.056(6) -0.013(4) -0.013(4) 0.002(4)
C2 0.052(5) 0.035(5) 0.066(7) -0.007(5) -0.012(5) 0.006(4)
S1 0.0481(12) 0.0552(17) 0.0755(18) -0.0132(14) 0.0041(12) -0.0106(11)
C3 0.074(7) 0.064(8) 0.094(10) -0.027(7) -0.051(7) 0.015(6)
C4 0.075(6) 0.085(8) 0.110(8) -0.041(7) -0.044(6) 0.005(5)
C5 0.050(6) 0.059(9) 0.160(18) -0.051(10) -0.013(8) -0.009(6)
Br1A 0.0620(19) 0.094(4) 0.177(17) -0.037(6) 0.006(4) -0.038(2)
Br1B 0.073(4) 0.115(7) 0.154(18) -0.040(10) 0.021(7) -0.048(5)
C7 0.072(7) 0.072(8) 0.051(6) -0.030(6) -0.022(5) 0.022(6)
C8A 0.041(11) 0.056(10) 0.045(10) -0.022(7) -0.022(7) 0.005(7)
C9A 0.064(12) 0.089(18) 0.051(12) -0.016(11) -0.028(10) -0.004(11)
C10A 0.035(16) 0.058(17) 0.043(11) -0.003(9) -0.005(10) 0.002(13)
S2A 0.071(3) 0.043(4) 0.035(3) -0.002(3) -0.010(3) -0.004(3)
Br2A 0.1121(19) 0.088(2) 0.0409(11) -0.0114(10) -0.0261(11) 0.0208(14)
C8B 0.12(5) 0.04(3) 0.03(2) 0.009(17) -0.03(2) -0.01(3)
C9B 0.062(19) 0.10(3) 0.030(15) -0.012(14) -0.011(13) 0.006(19)
C10B 0.04(2) 0.09(3) 0.021(13) -0.008(16) -0.007(15) -0.032(17)
S2B 0.044(5) 0.080(7) 0.060(6) -0.021(4) -0.026(4) -0.001(5)
Br2B 0.110(3) 0.174(7) 0.078(3) -0.037(3) -0.059(3) -0.008(3)
O1 0.064(4) 0.057(5) 0.061(5) 0.010(4) -0.010(4) -0.003(4)
O2 0.053(4) 0.086(7) 0.049(4) -0.007(4) -0.011(3) -0.017(4)
O3 0.060(4) 0.047(4) 0.044(4) -0.003(3) -0.022(3) 0.000(3)
O4 0.073(5) 0.062(5) 0.051(4) -0.014(4) -0.014(4) -0.012(4)
O5 0.037(3) 0.032(3) 0.041(3) -0.007(3) 0.000(2) -0.005(2)
O6 0.049(3) 0.034(3) 0.034(3) 0.006(3) 0.005(3) 0.004(3)
N1 0.040(3) 0.028(4) 0.042(4) -0.007(3) -0.009(3) 0.000(3)
N2 0.043(4) 0.026(4) 0.044(4) -0.006(3) -0.008(3) 0.003(3)
N3 0.041(3) 0.038(4) 0.036(4) -0.006(3) -0.001(3) 0.000(3)
N4 0.044(4) 0.050(5) 0.038(4) -0.002(4) 0.000(3) -0.003(3)
C6 0.047(5) 0.063(7) 0.044(5) -0.019(5) -0.014(4) 0.015(5)
C11 0.049(5) 0.037(5) 0.061(6) 0.008(5) -0.008(4) -0.002(4)
C12 0.067(6) 0.033(5) 0.066(7) -0.007(5) -0.019(5) 0.003(5)
C13 0.056(5) 0.047(6) 0.046(5) -0.014(4) -0.016(4) 0.013(4)
C14 0.037(4) 0.046(6) 0.045(5) -0.007(4) -0.009(4) -0.001(4)
C15 0.040(4) 0.049(6) 0.047(5) -0.016(4) -0.003(4) 0.004(4)
C16 0.043(5) 0.063(7) 0.049(6) -0.012(5) 0.011(4) -0.006(5)
C17 0.049(5) 0.031(5) 0.052(5) -0.005(4) 0.005(4) -0.010(4)
C18 0.033(4) 0.038(5) 0.041(4) -0.010(4) -0.004(3) 0.000(3)
C19 0.036(4) 0.031(4) 0.037(4) -0.007(3) -0.009(3) 0.003(3)
C20 0.046(5) 0.041(6) 0.055(6) -0.001(5) -0.009(4) -0.005(4)
C21 0.062(6) 0.031(5) 0.063(6) -0.008(5) -0.021(5) 0.003(4)
C22 0.072(6) 0.041(6) 0.064(7) -0.013(5) -0.038(6) 0.009(5)
C23 0.047(5) 0.042(5) 0.049(5) -0.015(4) -0.017(4) 0.014(4)
C24 0.043(5) 0.064(7) 0.052(6) -0.016(5) -0.008(4) 0.020(5)
C25 0.042(5) 0.074(9) 0.049(6) -0.008(5) 0.007(4) 0.018(5)
C26 0.055(5) 0.053(7) 0.043(5) 0.007(5) 0.004(4) -0.003(5)
C27 0.032(4) 0.041(5) 0.034(4) -0.005(4) -0.006(3) 0.007(3)
C28 0.035(4) 0.036(5) 0.044(5) 0.000(4) -0.014(3) 0.000(3)
C29 0.049(5) 0.036(5) 0.049(5) -0.004(4) -0.012(4) 0.001(4)
C30 0.051(5) 0.048(6) 0.058(6) -0.008(5) -0.006(4) -0.007(4)
C31 0.062(6) 0.074(9) 0.056(6) -0.013(6) -0.016(5) -0.016(6)
C32 0.057(5) 0.044(6) 0.059(6) -0.010(5) -0.024(5) -0.011(4)
C33 0.055(5) 0.034(5) 0.041(5) -0.008(4) -0.013(4) 0.007(4)
C34 0.103(11) 0.116(15) 0.074(9) 0.006(9) -0.051(9) -0.046(10)
C35 0.104(10) 0.107(13) 0.045(6) 0.009(7) -0.027(7) -0.038(9)
C36 0.077(7) 0.072(9) 0.054(7) 0.013(6) -0.020(6) -0.015(7)
C37 0.054(5) 0.036(5) 0.038(4) -0.008(4) -0.015(4) 0.004(4)
C38 0.074(7) 0.078(9) 0.036(5) 0.014(5) -0.009(5) -0.026(6)
C39 0.070(7) 0.068(9) 0.054(7) 0.009(6) 0.001(6) -0.015(6)
C40 0.049(5) 0.070(8) 0.052(6) 0.002(6) -0.001(4) -0.018(5)

loop_
_atom_type_symbol
_atom_type_description
_atom_type_scat_dispersion_real
_atom_type_scat_dispersion_imag
_atom_type_scat_source
C C 0.0181 0.0091 'International Tables Vol C Tables 4.2.6.8 and 6.1.1.4'
H H 0.0000 0.0000 'International Tables Vol C Tables 4.2.6.8 and 6.1.1.4'
Br Br -0.6763 1.2805 'International Tables Vol C Tables 4.2.6.8 and 6.1.1.4'
N N 0.0311 0.0180 'International Tables Vol C Tables 4.2.6.8 and 6.1.1.4'
O O 0.0492 0.0322 'International Tables Vol C Tables 4.2.6.8 and 6.1.1.4'
Pb Pb -4.0753 8.5060 'International Tables Vol C Tables 4.2.6.8 and 6.1.1.4'
S S 0.3331 0.5567 'International Tables Vol C Tables 4.2.6.8 and 6.1.1.4'

loop_
_geom_angle_atom_site_label_1
_geom_angle_atom_site_label_2
_geom_angle_atom_site_label_3
_geom_angle
_geom_angle_site_symmetry_1
_geom_angle_site_symmetry_3
_geom_angle_publ_flag
O5 Pb1 O3 74.8(2) . . ?
O5 Pb1 N1 68.1(2) . . ?
O3 Pb1 N1 75.5(3) . . ?
O5 Pb1 O6 72.0(2) . 2 ?
O3 Pb1 O6 73.9(2) . 2 ?
N1 Pb1 O6 134.6(2) . 2 ?
O5 Pb1 O5 71.1(2) . 2 ?
O3 Pb1 O5 142.4(2) . 2 ?
N1 Pb1 O5 105.2(2) . 2 ?
O6 Pb1 O5 80.9(2) 2 2 ?
O6 Pb2 N2 68.7(2) . . ?
O6 Pb2 O2 131.9(3) . . ?
N2 Pb2 O2 77.2(3) . . ?
O6 Pb2 N3 76.7(2) . . ?
N2 Pb2 N3 79.5(3) . . ?
O2 Pb2 N3 129.4(3) . . ?
O6 Pb2 N4 131.0(2) . . ?
N2 Pb2 N4 81.7(3) . . ?
O2 Pb2 N4 73.0(3) . . ?
N3 Pb2 N4 59.6(2) . . ?
O2 C1 O1 123.2(10) . . ?
O2 C1 C2 116.9(10) . . ?
O1 C1 C2 119.8(11) . . ?
C3 C2 C1 129.1(12) . . ?
C3 C2 S1 112.3(10) . . ?
C1 C2 S1 118.5(9) . . ?
C2 S1 C5 88.2(8) . . ?
C2 C3 C4 112.6(15) . . ?
C2 C3 H3 123.7 . . ?
C4 C3 H3 123.7 . . ?
C5 C4 C3 111.9(14) . . ?
C5 C4 H4 124.1 . . ?
C3 C4 H4 124.1 . . ?
C4 C5 S1 115.0(11) . . ?
C4 C5 Br1A 119(2) . . ?
S1 C5 Br1A 126(2) . . ?
C4 C5 Br1B 140(2) . . ?
S1 C5 Br1B 105(2) . . ?
C8A C7 C6 126.1(15) . . ?
C8B C7 C6 121.1(19) . . ?
C8B C7 S2B 105.4(16) . . ?
C6 C7 S2B 132.7(10) . . ?
C8A C7 S2A 105.0(13) . . ?
C6 C7 S2A 128.6(10) . . ?
C7 C8A C9A 122(2) . . ?
C7 C8A H8A 119.2 . . ?
C9A C8A H8A 119.2 . . ?
C10A C9A C8A 104.3(19) . . ?
C10A C9A H9A 127.8 . . ?
C8A C9A H9A 127.8 . . ?
C9A C10A S2A 112.7(15) . . ?
C9A C10A Br2A 126.2(13) . . ?
S2A C10A Br2A 120.7(15) . . ?
C7 S2A C10A 96.0(10) . . ?
C7 C8B C9B 121(2) . . ?
C7 C8B H8B 119.5 . . ?
C9B C8B H8B 119.5 . . ?
C10B C9B C8B 104(2) . . ?
C10B C9B H9B 128.2 . . ?
C8B C9B H9B 128.2 . . ?
C9B C10B S2B 111.7(17) . . ?
C9B C10B Br2B 126.3(19) . . ?
S2B C10B Br2B 120.8(18) . . ?
C7 S2B C10B 98.0(12) . . ?
C1 O2 Pb2 98.5(6) . . ?
C6 O3 Pb1 103.6(6) . . ?
C18 O5 Pb1 118.7(5) . . ?
C18 O5 Pb1 111.4(5) . 2 ?
Pb1 O5 Pb1 108.9(2) . 2 ?
C27 O6 Pb2 118.0(5) . . ?
C27 O6 Pb1 135.6(5) . 2 ?
Pb2 O6 Pb1 106.4(2) . 2 ?
C11 N1 C19 119.3(8) . . ?
C11 N1 Pb1 125.9(6) . . ?
C19 N1 Pb1 114.1(6) . . ?
C20 N2 C28 119.3(9) . . ?
C20 N2 Pb2 126.0(7) . . ?
C28 N2 Pb2 114.6(6) . . ?
C29 N3 C33 119.0(9) . . ?
C29 N3 Pb2 119.0(7) . . ?
C33 N3 Pb2 120.7(6) . . ?
C40 N4 C37 118.4(10) . . ?
C40 N4 Pb2 121.1(8) . . ?
C37 N4 Pb2 119.1(6) . . ?
O4 C6 O3 126.7(11) . . ?
O4 C6 C7 118.0(11) . . ?
O3 C6 C7 115.3(10) . . ?
N1 C11 C12 122.4(10) . . ?
N1 C11 H11 118.8 . . ?
C12 C11 H11 118.8 . . ?
C13 C12 C11 119.7(11) . . ?
C13 C12 H12 120.2 . . ?
C11 C12 H12 120.2 . . ?
C12 C13 C14 119.5(10) . . ?
C12 C13 H13 120.3 . . ?
C14 C13 H13 120.3 . . ?
C19 C14 C13 118.0(8) . . ?
C19 C14 C15 119.0(9) . . ?
C13 C14 C15 123.0(9) . . ?
C16 C15 C14 118.5(9) . . ?
C16 C15 H15 120.8 . . ?
C14 C15 H15 120.8 . . ?
C15 C16 C17 122.7(9) . . ?
C15 C16 H16 118.6 . . ?
C17 C16 H16 118.6 . . ?
C18 C17 C16 120.7(9) . . ?
C18 C17 H17 119.6 . . ?
C16 C17 H17 119.6 . . ?
O5 C18 C17 122.9(9) . . ?
O5 C18 C19 120.2(7) . . ?
C17 C18 C19 116.9(8) . . ?
N1 C19 C14 121.1(8) . . ?
N1 C19 C18 116.8(8) . . ?
C14 C19 C18 122.1(8) . . ?
N2 C20 C21 122.4(10) . . ?
N2 C20 H20 118.8 . . ?
C21 C20 H20 118.8 . . ?
C22 C21 C20 119.3(11) . . ?
C22 C21 H21 120.4 . . ?
C20 C21 H21 120.4 . . ?
C21 C22 C23 120.5(11) . . ?
C21 C22 H22 119.8 . . ?
C23 C22 H22 119.8 . . ?
C28 C23 C24 120.3(10) . . ?
C28 C23 C22 116.1(9) . . ?
C24 C23 C22 123.6(10) . . ?
C25 C24 C23 118.2(10) . . ?
C25 C24 H24 120.9 . . ?
C23 C24 H24 120.9 . . ?
C24 C25 C26 122.4(9) . . ?
C24 C25 H25 118.8 . . ?
C26 C25 H25 118.8 . . ?
C27 C26 C25 119.7(11) . . ?
C27 C26 H26 120.1 . . ?
C25 C26 H26 120.1 . . ?
O6 C27 C26 122.3(10) . . ?
O6 C27 C28 119.6(7) . . ?
C26 C27 C28 118.0(9) . . ?
N2 C28 C23 122.3(9) . . ?
N2 C28 C27 117.2(8) . . ?
C23 C28 C27 120.5(8) . . ?
N3 C29 C30 123.1(10) . . ?
N3 C29 H29 118.4 . . ?
C30 C29 H29 118.4 . . ?
C31 C30 C29 118.7(10) . . ?
C31 C30 H30 120.6 . . ?
C29 C30 H30 120.6 . . ?
C30 C31 C32 119.5(11) . . ?
C30 C31 H31 120.3 . . ?
C32 C31 H31 120.3 . . ?
C31 C32 C34 121.2(11) . . ?
C31 C32 C33 117.7(11) . . ?
C34 C32 C33 121.1(10) . . ?
N3 C33 C32 122.0(9) . . ?
N3 C33 C37 120.8(9) . . ?
C32 C33 C37 117.2(9) . . ?
C35 C34 C32 120.8(13) . . ?
C35 C34 H34 119.6 . . ?
C32 C34 H34 119.6 . . ?
C34 C35 C36 120.0(13) . . ?
C34 C35 H35 120.0 . . ?
C36 C35 H35 120.0 . . ?
C37 C36 C38 118.4(12) . . ?
C37 C36 C35 120.0(11) . . ?
C38 C36 C35 121.6(12) . . ?
N4 C37 C36 122.0(10) . . ?
N4 C37 C33 117.2(9) . . ?
C36 C37 C33 120.8(10) . . ?
C39 C38 C36 119.4(11) . . ?
C39 C38 H38 120.3 . . ?
C36 C38 H38 120.3 . . ?
C38 C39 C40 119.0(11) . . ?
C38 C39 H39 120.5 . . ?
C40 C39 H39 120.5 . . ?
N4 C40 C39 122.7(12) . . ?
N4 C40 H40 118.7 . . ?
C39 C40 H40 118.7 . . ?

loop_
_geom_bond_atom_site_label_1
_geom_bond_atom_site_label_2
_geom_bond_distance
_geom_bond_site_symmetry_2
_geom_bond_publ_flag
Pb1 O5 2.334(5) . ?
Pb1 O3 2.471(7) . ?
Pb1 N1 2.485(7) . ?
Pb1 O6 2.601(6) 2 ?
Pb1 O5 2.641(7) 2 ?
Pb2 O6 2.350(5) . ?
Pb2 N2 2.454(8) . ?
Pb2 O2 2.672(8) . ?
Pb2 N3 2.734(8) . ?
Pb2 N4 2.794(9) . ?
C1 O2 1.232(14) . ?
C1 O1 1.246(13) . ?
C1 C2 1.500(15) . ?
C2 C3 1.371(18) . ?
C2 S1 1.710(12) . ?
S1 C5 1.725(17) . ?
C3 C4 1.38(2) . ?
C3 H3 0.9300 . ?
C4 C5 1.31(3) . ?
C4 H4 0.9300 . ?
C5 Br1A 1.82(2) . ?
C5 Br1B 2.11(4) . ?
C7 C8A 1.382(18) . ?
C7 C8B 1.402(19) . ?
C7 C6 1.465(15) . ?
C7 S2B 1.558(14) . ?
C7 S2A 1.635(13) . ?
C8A C9A 1.403(15) . ?
C8A H8A 0.9300 . ?
C9A C10A 1.38(3) . ?
C9A H9A 0.9300 . ?
C10A S2A 1.701(14) . ?
C10A Br2A 1.86(2) . ?
C8B C9B 1.409(16) . ?
C8B H8B 0.9300 . ?
C9B C10B 1.38(3) . ?
C9B H9B 0.9300 . ?
C10B S2B 1.703(15) . ?
C10B Br2B 1.84(3) . ?
O3 C6 1.250(15) . ?
O4 C6 1.234(15) . ?
O5 C18 1.329(11) . ?
O5 Pb1 2.641(7) 2 ?
O6 C27 1.313(12) . ?
O6 Pb1 2.601(6) 2 ?
N1 C11 1.328(13) . ?
N1 C19 1.365(11) . ?
N2 C20 1.307(13) . ?
N2 C28 1.356(12) . ?
N3 C29 1.324(12) . ?
N3 C33 1.331(13) . ?
N4 C40 1.314(13) . ?
N4 C37 1.364(14) . ?
C11 C12 1.379(18) . ?
C11 H11 0.9300 . ?
C12 C13 1.362(16) . ?
C12 H12 0.9300 . ?
C13 C14 1.410(15) . ?
C13 H13 0.9300 . ?
C14 C19 1.400(13) . ?
C14 C15 1.436(13) . ?
C15 C16 1.344(17) . ?
C15 H15 0.9300 . ?
C16 C17 1.410(15) . ?
C16 H16 0.9300 . ?
C17 C18 1.394(12) . ?
C17 H17 0.9300 . ?
C18 C19 1.416(13) . ?
C20 C21 1.409(16) . ?
C20 H20 0.9300 . ?
C21 C22 1.325(18) . ?
C21 H21 0.9300 . ?
C22 C23 1.437(16) . ?
C22 H22 0.9300 . ?
C23 C28 1.397(14) . ?
C23 C24 1.410(15) . ?
C24 C25 1.382(19) . ?
C24 H24 0.9300 . ?
C25 C26 1.406(17) . ?
C25 H25 0.9300 . ?
C26 C27 1.393(13) . ?
C26 H26 0.9300 . ?
C27 C28 1.438(13) . ?
C29 C30 1.395(16) . ?
C29 H29 0.9300 . ?
C30 C31 1.367(18) . ?
C30 H30 0.9300 . ?
C31 C32 1.400(16) . ?
C31 H31 0.9300 . ?
C32 C34 1.407(19) . ?
C32 C33 1.420(15) . ?
C33 C37 1.441(14) . ?
C34 C35 1.36(2) . ?
C34 H34 0.9300 . ?
C35 C36 1.43(2) . ?
C35 H35 0.9300 . ?
C36 C37 1.385(16) . ?
C36 C38 1.407(16) . ?
C38 C39 1.35(2) . ?
C38 H38 0.9300 . ?
C39 C40 1.414(18) . ?
C39 H39 0.9300 . ?
C40 H40 0.9300 . ?

loop_
_geom_torsion_atom_site_label_1
_geom_torsion_atom_site_label_2
_geom_torsion_atom_site_label_3
_geom_torsion_atom_site_label_4
_geom_torsion
_geom_torsion_site_symmetry_1
_geom_torsion_site_symmetry_2
_geom_torsion_site_symmetry_3
_geom_torsion_site_symmetry_4
_geom_torsion_publ_flag
O2 C1 C2 C3 -176.2(13) . . . . ?
O1 C1 C2 C3 4.1(18) . . . . ?
O2 C1 C2 S1 0.7(14) . . . . ?
O1 C1 C2 S1 -179.0(9) . . . . ?
C3 C2 S1 C5 -0.6(10) . . . . ?
C1 C2 S1 C5 -177.9(9) . . . . ?
C1 C2 C3 C4 178.5(12) . . . . ?
S1 C2 C3 C4 1.4(16) . . . . ?
C2 C3 C4 C5 -2(2) . . . . ?
C3 C4 C5 S1 1(2) . . . . ?
C3 C4 C5 Br1A 176.9(11) . . . . ?
C3 C4 C5 Br1B 174.8(16) . . . . ?
C2 S1 C5 C4 -0.5(14) . . . . ?
C2 S1 C5 Br1A -175.7(11) . . . . ?
C2 S1 C5 Br1B -176.1(9) . . . . ?
C6 C7 C8A C9A -169(2) . . . . ?
S2A C7 C8A C9A 5(4) . . . . ?
C7 C8A C9A C10A -7(4) . . . . ?
C8A C9A C10A S2A 5(3) . . . . ?
C8A C9A C10A Br2A 179(3) . . . . ?
C8A C7 S2A C10A -1(2) . . . . ?
C6 C7 S2A C10A 172.4(15) . . . . ?
C9A C10A S2A C7 -2(3) . . . . ?
Br2A C10A S2A C7 -176.4(18) . . . . ?
C6 C7 C8B C9B 176(5) . . . . ?
S2B C7 C8B C9B 5(9) . . . . ?
C7 C8B C9B C10B -7(10) . . . . ?
C8B C9B C10B S2B 6(7) . . . . ?
C8B C9B C10B Br2B 173(6) . . . . ?
C8B C7 S2B C10B -1(5) . . . . ?
C6 C7 S2B C10B -171(3) . . . . ?
C9B C10B S2B C7 -3(5) . . . . ?
Br2B C10B S2B C7 -171(4) . . . . ?
O1 C1 O2 Pb2 -12.3(12) . . . . ?
C2 C1 O2 Pb2 167.9(7) . . . . ?
Pb1 O3 C6 O4 6.7(13) . . . . ?
Pb1 O3 C6 C7 -172.8(8) . . . . ?
C8A C7 C6 O4 -3(3) . . . . ?
C8B C7 C6 O4 176(5) . . . . ?
S2B C7 C6 O4 -15(2) . . . . ?
S2A C7 C6 O4 -175.4(11) . . . . ?
C8A C7 C6 O3 177(2) . . . . ?
C8B C7 C6 O3 -4(5) . . . . ?
S2B C7 C6 O3 164.0(14) . . . . ?
S2A C7 C6 O3 4.1(16) . . . . ?
C19 N1 C11 C12 1.0(17) . . . . ?
Pb1 N1 C11 C12 -169.2(9) . . . . ?
N1 C11 C12 C13 -2(2) . . . . ?
C11 C12 C13 C14 1.5(18) . . . . ?
C12 C13 C14 C19 -0.7(16) . . . . ?
C12 C13 C14 C15 178.7(11) . . . . ?
C19 C14 C15 C16 -0.5(16) . . . . ?
C13 C14 C15 C16 -180.0(11) . . . . ?
C14 C15 C16 C17 -0.6(19) . . . . ?
C15 C16 C17 C18 1(2) . . . . ?
Pb1 O5 C18 C17 -168.6(8) . . . . ?
Pb1 O5 C18 C17 63.8(11) 2 . . . ?
Pb1 O5 C18 C19 13.6(12) . . . . ?
Pb1 O5 C18 C19 -114.0(8) 2 . . . ?
C16 C17 C18 O5 -178.6(10) . . . . ?
C16 C17 C18 C19 -0.7(16) . . . . ?
C11 N1 C19 C14 -0.2(14) . . . . ?
Pb1 N1 C19 C14 171.1(7) . . . . ?
C11 N1 C19 C18 179.3(10) . . . . ?
Pb1 N1 C19 C18 -9.3(10) . . . . ?
C13 C14 C19 N1 0.1(14) . . . . ?
C15 C14 C19 N1 -179.4(9) . . . . ?
C13 C14 C19 C18 -179.4(9) . . . . ?
C15 C14 C19 C18 1.1(15) . . . . ?
O5 C18 C19 N1 -2.1(13) . . . . ?
C17 C18 C19 N1 180.0(9) . . . . ?
O5 C18 C19 C14 177.5(9) . . . . ?
C17 C18 C19 C14 -0.5(15) . . . . ?
C28 N2 C20 C21 1.2(16) . . . . ?
Pb2 N2 C20 C21 177.8(8) . . . . ?
N2 C20 C21 C22 -2.9(18) . . . . ?
C20 C21 C22 C23 0.9(17) . . . . ?
C21 C22 C23 C28 2.5(16) . . . . ?
C21 C22 C23 C24 -179.0(11) . . . . ?
C28 C23 C24 C25 -6.2(17) . . . . ?
C22 C23 C24 C25 175.3(11) . . . . ?
C23 C24 C25 C26 8.2(19) . . . . ?
C24 C25 C26 C27 -2(2) . . . . ?
Pb2 O6 C27 C26 162.1(9) . . . . ?
Pb1 O6 C27 C26 -19.7(16) 2 . . . ?
Pb2 O6 C27 C28 -15.5(11) . . . . ?
Pb1 O6 C27 C28 162.8(7) 2 . . . ?
C25 C26 C27 O6 175.9(11) . . . . ?
C25 C26 C27 C28 -6.5(17) . . . . ?
C20 N2 C28 C23 2.5(15) . . . . ?
Pb2 N2 C28 C23 -174.5(7) . . . . ?
C20 N2 C28 C27 -178.3(9) . . . . ?
Pb2 N2 C28 C27 4.7(11) . . . . ?
C24 C23 C28 N2 177.2(10) . . . . ?
C22 C23 C28 N2 -4.3(15) . . . . ?
C24 C23 C28 C27 -2.0(15) . . . . ?
C22 C23 C28 C27 176.6(9) . . . . ?
O6 C27 C28 N2 6.8(14) . . . . ?
C26 C27 C28 N2 -170.8(10) . . . . ?
O6 C27 C28 C23 -174.0(9) . . . . ?
C26 C27 C28 C23 8.4(15) . . . . ?
C33 N3 C29 C30 -0.3(16) . . . . ?
Pb2 N3 C29 C30 -167.6(8) . . . . ?
N3 C29 C30 C31 0.9(18) . . . . ?
C29 C30 C31 C32 -1(2) . . . . ?
C30 C31 C32 C34 178.8(16) . . . . ?
C30 C31 C32 C33 0.6(19) . . . . ?
C29 N3 C33 C32 0.0(15) . . . . ?
Pb2 N3 C33 C32 167.0(8) . . . . ?
C29 N3 C33 C37 -178.4(9) . . . . ?
Pb2 N3 C33 C37 -11.3(12) . . . . ?
C31 C32 C33 N3 -0.1(17) . . . . ?
C34 C32 C33 N3 -178.3(14) . . . . ?
C31 C32 C33 C37 178.3(11) . . . . ?
C34 C32 C33 C37 0.1(19) . . . . ?
C31 C32 C34 C35 -179.1(18) . . . . ?
C33 C32 C34 C35 -1(3) . . . . ?
C32 C34 C35 C36 3(3) . . . . ?
C34 C35 C36 C37 -3(3) . . . . ?
C34 C35 C36 C38 179.4(19) . . . . ?
C40 N4 C37 C36 1.1(18) . . . . ?
Pb2 N4 C37 C36 -165.7(10) . . . . ?
C40 N4 C37 C33 -179.0(11) . . . . ?
Pb2 N4 C37 C33 14.3(12) . . . . ?
C38 C36 C37 N4 0(2) . . . . ?
C35 C36 C37 N4 -177.8(14) . . . . ?
C38 C36 C37 C33 179.8(12) . . . . ?
C35 C36 C37 C33 2(2) . . . . ?
N3 C33 C37 N4 -2.3(14) . . . . ?
C32 C33 C37 N4 179.3(10) . . . . ?
N3 C33 C37 C36 177.6(12) . . . . ?
C32 C33 C37 C36 -0.8(16) . . . . ?
C37 C36 C38 C39 1(2) . . . . ?
C35 C36 C38 C39 178.5(17) . . . . ?
C36 C38 C39 C40 -2(2) . . . . ?
C37 N4 C40 C39 -3(2) . . . . ?
Pb2 N4 C40 C39 163.8(11) . . . . ?
C38 C39 C40 N4 3(2) . . . . ?
